data_7036814
loop_
_publ_author_name
'Ksi\;a\.zek, Maria'
'Kusz, Joachim'
'Bia\/lo\'nska, Agata'
'Bronisz, Robert'
'Weselski, Marek'

_publ_section_title
;
 Influence of conformational changes on spin crossover properties and
 superstructure formation in 2D coordination polymers
 [Fe(hbtz)2(RCN)2](ClO4)2.
;
_journal_issue 42
_journal_name_full 'Dalton transactions (Cambridge, England : 2003)'
_journal_page_first 18563
_journal_page_last 18575
_journal_paper_doi 10.1039/c5dt03249k
_journal_volume 44
_journal_year 2015
_chemical_formula_moiety 'C22 H38 Fe N18, 2(Cl O4)'
_chemical_formula_sum 'C22 H38 Cl2 Fe N18 O8'
_chemical_formula_weight 809.45
_chemical_name_systematic
;
catena-[bis(\m~2~-1,6-di(tetrazol-2-yl)hexane)-bis(propionitrile)]
-iron(II) diperchlorate
;
_space_group_IT_number 2
_symmetry_cell_setting triclinic
_symmetry_space_group_name_Hall '-P 1'
_symmetry_space_group_name_H-M 'P -1'
_atom_sites_solution_hydrogens geom
_atom_sites_solution_primary direct
_atom_sites_solution_secondary difmap
_audit_creation_method SHELXL-97
_audit_update_record
;
2012-02-19 deposited with the CCDC.
2015-10-08 downloaded from the CCDC.
;
_cell_angle_alpha 89.51(3)
_cell_angle_beta 68.43(4)
_cell_angle_gamma 65.88(3)
_cell_formula_units_Z 1
_cell_length_a 9.495(3)
_cell_length_b 9.667(2)
_cell_length_c 11.668(4)
_cell_measurement_reflns_used 3067
_cell_measurement_temperature 250(2)
_cell_measurement_theta_max 28.68
_cell_measurement_theta_min 2.83
_cell_volume 896.3(6)
_computing_cell_refinement
;
CrysAlis RED, Oxford Diffraction Ltd.,
Version 1.171.33.52 (release 06-11-2009 CrysAlis171 .NET)
(compiled Nov 6 2009,16:24:50)
;
_computing_data_collection
;
CrysAlis CCD, Oxford Diffraction Ltd.,
Version 1.171.33.52 (release 06-11-2009 CrysAlis171 .NET)
(compiled Nov 6 2009,16:24:50)
;
_computing_data_reduction
;
CrysAlis RED, Oxford Diffraction Ltd.,
Version 1.171.33.52 (release 06-11-2009 CrysAlis171 .NET)
(compiled Nov 6 2009,16:24:50)
;
_computing_structure_refinement
;
SHELXL-97 (Sheldrick, G. M. (2008). <i>Acta Cryst.</i> <b>A64</b>, 112-122.)
;
_computing_structure_solution
;
SHELXS-97 (Sheldrick, G. M. (2008). <i>Acta Cryst.</i> <b>A64</b>, 112-122.)
;
_diffrn_ambient_temperature 250(2)
_diffrn_measured_fraction_theta_full 0.975
_diffrn_measured_fraction_theta_max 0.975
_diffrn_measurement_device_type 'Kuma KM4CCD'
_diffrn_measurement_method '\w scan'
_diffrn_radiation_monochromator graphite
_diffrn_radiation_source 'fine-focus sealed tube'
_diffrn_radiation_type MoK\a
_diffrn_radiation_wavelength 0.71073
_diffrn_reflns_av_R_equivalents 0.0277
_diffrn_reflns_av_sigmaI/netI 0.0447
_diffrn_reflns_limit_h_max 11
_diffrn_reflns_limit_h_min -11
_diffrn_reflns_limit_k_max 10
_diffrn_reflns_limit_k_min -11
_diffrn_reflns_limit_l_max 13
_diffrn_reflns_limit_l_min -13
_diffrn_reflns_number 5543
_diffrn_reflns_theta_full 25.50
_diffrn_reflns_theta_max 25.50
_diffrn_reflns_theta_min 2.84
_diffrn_standards_number 0
_exptl_absorpt_coefficient_mu 0.640
_exptl_absorpt_correction_T_max 0.969
_exptl_absorpt_correction_T_min 0.869
_exptl_absorpt_correction_type analytical
_exptl_absorpt_process_details
;
CrysAlis RED, Oxford Diffraction Ltd.,
Version 1.171.33.52 (release 06-11-2009 CrysAlis171 .NET)
(compiled Nov 6 2009,16:24:50)
Analytical numeric absorption correction using a multifaceted crystal
model based on expressions derived by R.C. Clark & J.S. Reid.
(Clark, R. C. & Reid, J. S. (1995). Acta Cryst. A51, 887-897)
;
_exptl_crystal_colour colorless
_exptl_crystal_density_diffrn 1.500
_exptl_crystal_density_method 'not measured'
_exptl_crystal_description plate
_exptl_crystal_F_000 420
_exptl_crystal_size_max 0.34
_exptl_crystal_size_mid 0.18
_exptl_crystal_size_min 0.06
_refine_diff_density_max 0.252
_refine_diff_density_min -0.258
_refine_diff_density_rms 0.048
_refine_ls_extinction_method none
_refine_ls_goodness_of_fit_ref 0.990
_refine_ls_hydrogen_treatment constr
_refine_ls_matrix_type full
_refine_ls_number_parameters 271
_refine_ls_number_reflns 3261
_refine_ls_number_restraints 24
_refine_ls_restrained_S_all 0.995
_refine_ls_R_factor_all 0.0540
_refine_ls_R_factor_gt 0.0341
_refine_ls_shift/su_max 0.000
_refine_ls_shift/su_mean 0.000
_refine_ls_structure_factor_coef Fsqd
_refine_ls_weighting_details 'calc w=1/[\s^2^(Fo^2^)+(0.0452P)^2^+0.0000P] where P=(Fo^2^+2Fc^2^)/3'
_refine_ls_weighting_scheme calc
_refine_ls_wR_factor_gt 0.0791
_refine_ls_wR_factor_ref 0.0841
_reflns_number_gt 2373
_reflns_number_total 3261
_reflns_threshold_expression >2sigma(I)
_cod_data_source_file c5dt03249k2.cif
_cod_data_source_block 3_250_down
_cod_depositor_comments 'Adding full bibliography for 7036814--7036817.cif.'
_cod_database_code 7036814

loop_
_symmetry_equiv_pos_as_xyz
'x, y, z'
'-x, -y, -z'

loop_
_atom_site_label
_atom_site_type_symbol
_atom_site_fract_x
_atom_site_fract_y
_atom_site_fract_z
_atom_site_U_iso_or_equiv
_atom_site_adp_type
_atom_site_occupancy
_atom_site_symmetry_multiplicity
_atom_site_calc_flag
_atom_site_refinement_flags
_atom_site_disorder_assembly
_atom_site_disorder_group
Fe1 Fe 0.0000 0.5000 0.0000 0.03119(14) Uani 1 2 d S . .
Cl1 Cl 0.29718(7) 0.93998(7) 0.24639(6) 0.04600(18) Uani 1 1 d . . .
O1 O 0.2192(12) 0.9707(14) 0.1548(8) 0.076(2) Uani 0.64(2) 1 d PU A 1
O2 O 0.4712(11) 0.9082(11) 0.1837(11) 0.0643(19) Uani 0.64(2) 1 d PU A 1
O3 O 0.2879(15) 0.8011(13) 0.2919(11) 0.079(2) Uani 0.64(2) 1 d PU A 1
O4 O 0.2060(14) 1.0688(10) 0.3421(11) 0.088(3) Uani 0.64(2) 1 d PU A 1
O11 O 0.249(2) 1.016(2) 0.1601(16) 0.076(3) Uani 0.36(2) 1 d PU A 2
O12 O 0.458(2) 0.933(2) 0.2351(16) 0.061(3) Uani 0.36(2) 1 d PU A 2
O13 O 0.308(3) 0.801(2) 0.243(2) 0.077(3) Uani 0.36(2) 1 d PU A 2
O14 O 0.181(2) 1.020(2) 0.3703(16) 0.081(4) Uani 0.36(2) 1 d PU A 2
N1 N 0.1387(3) 0.0265(2) -0.12889(19) 0.0489(5) Uani 1 1 d . . .
N2 N 0.1056(2) 0.1007(2) -0.21868(17) 0.0372(4) Uani 1 1 d . . .
N3 N 0.0527(2) 0.2491(2) -0.19516(17) 0.0377(4) Uani 1 1 d . . .
N4 N 0.0499(2) 0.2761(2) -0.08244(16) 0.0353(4) Uani 1 1 d . . .
C1 C 0.1371(3) 0.0203(3) -0.3380(2) 0.0474(6) Uani 1 1 d . . .
H1A H 0.0834 0.0940 -0.3833 0.057 Uiso 1 1 calc R . .
H1B H 0.0887 -0.0525 -0.3223 0.057 Uiso 1 1 calc R . .
C2 C 0.3246(3) -0.0639(3) -0.4164(2) 0.0468(6) Uani 1 1 d . . .
H2A H 0.3778 -0.1335 -0.3686 0.056 Uiso 1 1 calc R . .
H2B H 0.3426 -0.1254 -0.4902 0.056 Uiso 1 1 calc R . .
C3 C 0.4086(3) 0.0423(3) -0.4569(2) 0.0443(6) Uani 1 1 d . . .
H3A H 0.3499 0.1172 -0.4990 0.053 Uiso 1 1 calc R . .
H3B H 0.3990 0.0976 -0.3834 0.053 Uiso 1 1 calc R . .
C4 C 0.1019(3) 0.1403(3) -0.0457(2) 0.0454(6) Uani 1 1 d . . .
H4 H 0.1113 0.1272 0.0306 0.055 Uiso 1 1 calc R . .
N11 N -0.3646(2) 0.5453(2) 0.37062(17) 0.0426(5) Uani 1 1 d . . .
N12 N -0.2218(2) 0.43237(19) 0.36715(16) 0.0336(4) Uani 1 1 d . . .
N13 N -0.0959(2) 0.3917(2) 0.25779(16) 0.0379(5) Uani 1 1 d . . .
N14 N -0.1574(2) 0.4802(2) 0.18423(16) 0.0345(4) Uani 1 1 d . . .
C11 C -0.2028(3) 0.3702(3) 0.4776(2) 0.0382(5) Uani 1 1 d . . .
H11A H -0.0939 0.2824 0.4530 0.046 Uiso 1 1 calc R . .
H11B H -0.2890 0.3355 0.5178 0.046 Uiso 1 1 calc R . .
C12 C -0.2177(3) 0.4912(3) 0.5692(2) 0.0430(6) Uani 1 1 d . . .
H12A H -0.2049 0.4462 0.6415 0.052 Uiso 1 1 calc R . .
H12B H -0.3300 0.5748 0.5976 0.052 Uiso 1 1 calc R . .
C13 C -0.0904(3) 0.5575(2) 0.5174(2) 0.0406(6) Uani 1 1 d . . .
H13A H -0.1011 0.6004 0.4439 0.049 Uiso 1 1 calc R . .
H13B H -0.1179 0.6410 0.5794 0.049 Uiso 1 1 calc R . .
C14 C -0.3192(3) 0.5710(3) 0.2549(2) 0.0405(6) Uani 1 1 d . . .
H14 H -0.3915 0.6444 0.2253 0.049 Uiso 1 1 calc R . .
N20 N 0.2182(2) 0.3917(2) 0.04376(17) 0.0413(5) Uani 1 1 d . . .
C20 C 0.3273(3) 0.3265(3) 0.0725(2) 0.0369(5) Uani 1 1 d . . .
C21 C 0.4664(3) 0.2479(3) 0.1103(2) 0.0454(6) Uani 1 1 d . . .
H21A H 0.5351 0.1451 0.0620 0.054 Uiso 1 1 calc R . .
H21B H 0.4219 0.2385 0.1977 0.054 Uiso 1 1 calc R . .
C22 C 0.5758(3) 0.3318(3) 0.0918(3) 0.0664(8) Uani 1 1 d . . .
H22A H 0.6653 0.2760 0.1181 0.100 Uiso 1 1 calc R . .
H22B H 0.5089 0.4331 0.1405 0.100 Uiso 1 1 calc R . .
H22C H 0.6225 0.3392 0.0050 0.100 Uiso 1 1 calc R . .

loop_
_atom_site_aniso_label
_atom_site_aniso_U_11
_atom_site_aniso_U_22
_atom_site_aniso_U_33
_atom_site_aniso_U_23
_atom_site_aniso_U_13
_atom_site_aniso_U_12
Fe1 0.0298(3) 0.0318(3) 0.0276(3) 0.00167(19) -0.0102(2) -0.0103(2)
Cl1 0.0431(4) 0.0422(4) 0.0437(4) 0.0090(3) -0.0183(3) -0.0094(3)
O1 0.070(3) 0.110(6) 0.051(2) 0.023(3) -0.040(2) -0.030(3)
O2 0.046(2) 0.065(3) 0.073(5) 0.016(4) -0.015(4) -0.023(2)
O3 0.082(4) 0.081(3) 0.095(6) 0.065(4) -0.044(4) -0.049(2)
O4 0.084(4) 0.056(4) 0.083(5) -0.029(3) -0.026(4) 0.001(3)
O11 0.083(6) 0.097(8) 0.071(4) 0.038(5) -0.062(4) -0.034(4)
O12 0.047(4) 0.076(6) 0.063(7) 0.016(6) -0.019(5) -0.031(4)
O13 0.089(5) 0.052(4) 0.108(10) 0.048(6) -0.042(8) -0.045(3)
O14 0.065(5) 0.100(9) 0.059(6) -0.021(6) -0.027(4) -0.014(6)
N1 0.0613(14) 0.0355(11) 0.0485(13) 0.0091(10) -0.0209(11) -0.0205(10)
N2 0.0379(11) 0.0339(10) 0.0386(11) 0.0012(9) -0.0126(9) -0.0168(9)
N3 0.0427(11) 0.0333(11) 0.0362(11) 0.0029(8) -0.0171(9) -0.0146(9)
N4 0.0370(11) 0.0357(10) 0.0299(10) 0.0044(8) -0.0121(8) -0.0137(8)
C1 0.0501(15) 0.0480(14) 0.0462(15) -0.0091(12) -0.0164(12) -0.0256(12)
C2 0.0511(15) 0.0418(14) 0.0421(14) -0.0060(11) -0.0119(12) -0.0207(12)
C3 0.0430(14) 0.0383(13) 0.0467(14) -0.0048(11) -0.0131(11) -0.0172(11)
C4 0.0569(16) 0.0391(14) 0.0373(13) 0.0100(11) -0.0175(12) -0.0194(12)
N11 0.0310(11) 0.0481(12) 0.0370(11) 0.0098(9) -0.0088(9) -0.0109(9)
N12 0.0332(10) 0.0341(10) 0.0296(10) 0.0029(8) -0.0078(8) -0.0153(8)
N13 0.0360(11) 0.0372(10) 0.0307(10) 0.0042(9) -0.0080(9) -0.0117(9)
N14 0.0334(10) 0.0337(10) 0.0338(10) 0.0046(8) -0.0139(9) -0.0117(8)
C11 0.0432(13) 0.0394(13) 0.0344(13) 0.0126(10) -0.0129(11) -0.0225(11)
C12 0.0428(14) 0.0496(14) 0.0345(13) 0.0044(11) -0.0135(11) -0.0200(12)
C13 0.0447(14) 0.0346(12) 0.0434(14) 0.0024(11) -0.0178(11) -0.0180(10)
C14 0.0304(13) 0.0435(13) 0.0409(14) 0.0085(11) -0.0128(11) -0.0113(11)
N20 0.0375(11) 0.0443(11) 0.0389(11) 0.0053(9) -0.0147(9) -0.0154(9)
C20 0.0359(13) 0.0385(13) 0.0338(12) 0.0054(10) -0.0112(11) -0.0162(11)
C21 0.0464(15) 0.0444(14) 0.0474(15) 0.0105(11) -0.0256(12) -0.0156(11)
C22 0.0570(18) 0.0640(18) 0.099(2) 0.0238(17) -0.0474(17) -0.0312(15)

loop_
_atom_type_symbol
_atom_type_description
_atom_type_scat_dispersion_real
_atom_type_scat_dispersion_imag
_atom_type_scat_source
C C 0.0033 0.0016 'International Tables Vol C Tables 4.2.6.8 and 6.1.1.4'
H H 0.0000 0.0000 'International Tables Vol C Tables 4.2.6.8 and 6.1.1.4'
N N 0.0061 0.0033 'International Tables Vol C Tables 4.2.6.8 and 6.1.1.4'
Cl Cl 0.1484 0.1585 'International Tables Vol C Tables 4.2.6.8 and 6.1.1.4'
O O 0.0106 0.0060 'International Tables Vol C Tables 4.2.6.8 and 6.1.1.4'
Fe Fe 0.3463 0.8444 'International Tables Vol C Tables 4.2.6.8 and 6.1.1.4'

loop_
_geom_angle_atom_site_label_1
_geom_angle_atom_site_label_2
_geom_angle_atom_site_label_3
_geom_angle
_geom_angle_site_symmetry_1
_geom_angle_site_symmetry_3
N20 Fe1 N20 180.00(9) . 2_565
N20 Fe1 N4 90.93(8) . 2_565
N20 Fe1 N4 89.07(8) 2_565 2_565
N20 Fe1 N4 89.07(8) . .
N20 Fe1 N4 90.93(8) 2_565 .
N4 Fe1 N4 180.00(4) 2_565 .
N20 Fe1 N14 90.19(8) . 2_565
N20 Fe1 N14 89.81(8) 2_565 2_565
N4 Fe1 N14 92.55(8) 2_565 2_565
N4 Fe1 N14 87.45(8) . 2_565
N20 Fe1 N14 89.81(8) . .
N20 Fe1 N14 90.19(8) 2_565 .
N4 Fe1 N14 87.45(8) 2_565 .
N4 Fe1 N14 92.55(8) . .
N14 Fe1 N14 180.0 2_565 .
O13 Cl1 O11 114.5(9) . .
O13 Cl1 O4 132.4(7) . .
O11 Cl1 O4 95.3(8) . .
O13 Cl1 O14 106.1(8) . .
O11 Cl1 O14 111.0(11) . .
O4 Cl1 O14 26.3(7) . .
O13 Cl1 O2 101.0(10) . .
O11 Cl1 O2 95.3(8) . .
O4 Cl1 O2 112.7(5) . .
O14 Cl1 O2 128.8(7) . .
O13 Cl1 O12 108.9(12) . .
O11 Cl1 O12 110.5(9) . .
O4 Cl1 O12 92.5(7) . .
O14 Cl1 O12 105.3(8) . .
O2 Cl1 O12 23.8(5) . .
O13 Cl1 O3 21.3(10) . .
O11 Cl1 O3 131.3(8) . .
O4 Cl1 O3 112.4(5) . .
O14 Cl1 O3 86.5(8) . .
O2 Cl1 O3 108.4(6) . .
O12 Cl1 O3 107.5(9) . .
O13 Cl1 O1 90.7(9) . .
O11 Cl1 O1 25.2(7) . .
O4 Cl1 O1 107.9(6) . .
O14 Cl1 O1 113.2(8) . .
O2 Cl1 O1 109.0(5) . .
O12 Cl1 O1 129.6(6) . .
O3 Cl1 O1 106.2(6) . .
C4 N1 N2 101.38(19) . .
N3 N2 N1 114.53(18) . .
N3 N2 C1 123.0(2) . .
N1 N2 C1 122.33(19) . .
N2 N3 N4 105.03(18) . .
C4 N4 N3 106.28(18) . .
C4 N4 Fe1 130.59(16) . .
N3 N4 Fe1 122.63(14) . .
N2 C1 C2 110.46(19) . .
N2 C1 H1A 109.6 . .
C2 C1 H1A 109.6 . .
N2 C1 H1B 109.6 . .
C2 C1 H1B 109.6 . .
H1A C1 H1B 108.1 . .
C3 C2 C1 113.46(19) . .
C3 C2 H2A 108.9 . .
C1 C2 H2A 108.9 . .
C3 C2 H2B 108.9 . .
C1 C2 H2B 108.9 . .
H2A C2 H2B 107.7 . .
C3 C3 C2 112.7(2) 2_654 .
C3 C3 H3A 109.1 2_654 .
C2 C3 H3A 109.1 . .
C3 C3 H3B 109.1 2_654 .
C2 C3 H3B 109.1 . .
H3A C3 H3B 107.8 . .
N1 C4 N4 112.8(2) . .
N1 C4 H4 123.6 . .
N4 C4 H4 123.6 . .
C14 N11 N12 101.62(18) . .
N13 N12 N11 113.91(18) . .
N13 N12 C11 122.75(18) . .
N11 N12 C11 123.08(18) . .
N12 N13 N14 105.49(16) . .
N13 N14 C14 106.43(18) . .
N13 N14 Fe1 123.27(14) . .
C14 N14 Fe1 128.88(15) . .
N12 C11 C12 110.69(18) . .
N12 C11 H11A 109.5 . .
C12 C11 H11A 109.5 . .
N12 C11 H11B 109.5 . .
C12 C11 H11B 109.5 . .
H11A C11 H11B 108.1 . .
C11 C12 C13 115.04(19) . .
C11 C12 H12A 108.5 . .
C13 C12 H12A 108.5 . .
C11 C12 H12B 108.5 . .
C13 C12 H12B 108.5 . .
H12A C12 H12B 107.5 . .
C13 C13 C12 114.3(2) 2_566 .
C13 C13 H13A 108.7 2_566 .
C12 C13 H13A 108.7 . .
C13 C13 H13B 108.7 2_566 .
C12 C13 H13B 108.7 . .
H13A C13 H13B 107.6 . .
N11 C14 N14 112.6(2) . .
N11 C14 H14 123.7 . .
N14 C14 H14 123.7 . .
C20 N20 Fe1 173.94(19) . .
N20 C20 C21 178.2(2) . .
C20 C21 C22 112.5(2) . .
C20 C21 H21A 109.1 . .
C22 C21 H21A 109.1 . .
C20 C21 H21B 109.1 . .
C22 C21 H21B 109.1 . .
H21A C21 H21B 107.8 . .
C21 C22 H22A 109.5 . .
C21 C22 H22B 109.5 . .
H22A C22 H22B 109.5 . .
C21 C22 H22C 109.5 . .
H22A C22 H22C 109.5 . .
H22B C22 H22C 109.5 . .

loop_
_geom_bond_atom_site_label_1
_geom_bond_atom_site_label_2
_geom_bond_distance
_geom_bond_site_symmetry_2
Fe1 N20 2.155(2) .
Fe1 N20 2.155(2) 2_565
Fe1 N4 2.1677(19) 2_565
Fe1 N4 2.1677(19) .
Fe1 N14 2.181(2) 2_565
Fe1 N14 2.181(2) .
Cl1 O13 1.303(18) .
Cl1 O11 1.348(16) .
Cl1 O4 1.407(9) .
Cl1 O14 1.433(17) .
Cl1 O2 1.435(9) .
Cl1 O12 1.459(16) .
Cl1 O3 1.464(10) .
Cl1 O1 1.475(9) .
N1 C4 1.315(3) .
N1 N2 1.325(3) .
N2 N3 1.305(2) .
N2 C1 1.467(3) .
N3 N4 1.331(2) .
N4 C4 1.329(3) .
C1 C2 1.517(3) .
C1 H1A 0.9700 .
C1 H1B 0.9700 .
C2 C3 1.516(3) .
C2 H2A 0.9700 .
C2 H2B 0.9700 .
C3 C3 1.505(4) 2_654
C3 H3A 0.9700 .
C3 H3B 0.9700 .
C4 H4 0.9300 .
N11 C14 1.314(3) .
N11 N12 1.335(2) .
N12 N13 1.309(2) .
N12 C11 1.457(3) .
N13 N14 1.325(2) .
N14 C14 1.338(3) .
C11 C12 1.518(3) .
C11 H11A 0.9700 .
C11 H11B 0.9700 .
C12 C13 1.526(3) .
C12 H12A 0.9700 .
C12 H12B 0.9700 .
C13 C13 1.511(4) 2_566
C13 H13A 0.9700 .
C13 H13B 0.9700 .
C14 H14 0.9300 .
N20 C20 1.141(3) .
C20 C21 1.455(3) .
C21 C22 1.518(3) .
C21 H21A 0.9700 .
C21 H21B 0.9700 .
C22 H22A 0.9600 .
C22 H22B 0.9600 .
C22 H22C 0.9600 .

loop_
_geom_torsion_atom_site_label_1
_geom_torsion_atom_site_label_2
_geom_torsion_atom_site_label_3
_geom_torsion_atom_site_label_4
_geom_torsion
_geom_torsion_site_symmetry_1
_geom_torsion_site_symmetry_4
C4 N1 N2 N3 0.2(3) . .
C4 N1 N2 C1 176.27(19) . .
N1 N2 N3 N4 -0.2(2) . .
C1 N2 N3 N4 -176.17(18) . .
N2 N3 N4 C4 0.0(2) . .
N2 N3 N4 Fe1 172.70(12) . .
N20 Fe1 N4 C4 39.7(2) . .
N20 Fe1 N4 C4 -140.3(2) 2_565 .
N4 Fe1 N4 C4 -74(100) 2_565 .
N14 Fe1 N4 C4 129.9(2) 2_565 .
N14 Fe1 N4 C4 -50.1(2) . .
N20 Fe1 N4 N3 -131.03(16) . .
N20 Fe1 N4 N3 48.97(16) 2_565 .
N4 Fe1 N4 N3 115(100) 2_565 .
N14 Fe1 N4 N3 -40.80(16) 2_565 .
N14 Fe1 N4 N3 139.20(16) . .
N3 N2 C1 C2 104.5(2) . .
N1 N2 C1 C2 -71.2(3) . .
N2 C1 C2 C3 -65.0(3) . .
C1 C2 C3 C3 -175.4(3) . 2_654
N2 N1 C4 N4 -0.2(3) . .
N3 N4 C4 N1 0.1(3) . .
Fe1 N4 C4 N1 -171.75(15) . .
C14 N11 N12 N13 0.7(2) . .
C14 N11 N12 C11 175.0(2) . .
N11 N12 N13 N14 -0.6(2) . .
C11 N12 N13 N14 -174.98(18) . .
N12 N13 N14 C14 0.3(2) . .
N12 N13 N14 Fe1 167.79(12) . .
N20 Fe1 N14 N13 -14.12(16) . .
N20 Fe1 N14 N13 165.88(16) 2_565 .
N4 Fe1 N14 N13 -105.06(17) 2_565 .
N4 Fe1 N14 N13 74.94(17) . .
N14 Fe1 N14 N13 78(100) 2_565 .
N20 Fe1 N14 C14 150.34(19) . .
N20 Fe1 N14 C14 -29.66(19) 2_565 .
N4 Fe1 N14 C14 59.41(19) 2_565 .
N4 Fe1 N14 C14 -120.59(19) . .
N14 Fe1 N14 C14 -118(100) 2_565 .
N13 N12 C11 C12 108.6(2) . .
N11 N12 C11 C12 -65.2(3) . .
N12 C11 C12 C13 -58.5(3) . .
C11 C12 C13 C13 -64.7(3) . 2_566
N12 N11 C14 N14 -0.4(3) . .
N13 N14 C14 N11 0.1(3) . .
Fe1 N14 C14 N11 -166.44(16) . .
N20 Fe1 N20 C20 -42(62) 2_565 .
N4 Fe1 N20 C20 123.6(17) 2_565 .
N4 Fe1 N20 C20 -56.4(17) . .
N14 Fe1 N20 C20 -143.8(17) 2_565 .
N14 Fe1 N20 C20 36.2(17) . .
Fe1 N20 C20 C21 -135(7) . .
N20 C20 C21 C22 -30(8) . .
